data_1527838
loop_
_publ_author_name
'Mootz, D.'
'Goldmann, J.'

_publ_section_title
;
 Kristallstrukturen von Saeurehydraten und Oxoniumsalzen. III
 Orthophosphorsaeure-hemihydrat, (H3 P O4)2 H2 O
;
_journal_name_full 'Zeitschrift fuer Anorganische und Allgemeine Chemie'
_journal_page_first 231
_journal_page_last 242
_journal_volume 368
_journal_year 1969
_chemical_formula_sum 'H4 O4.5 P'
_chemical_name_systematic 'H3 P O4 (H2 O)0.5'
_space_group_IT_number 14
_symmetry_space_group_name_Hall '-P 2ybc'
_symmetry_space_group_name_H-M 'P 1 21/c 1'
_cell_angle_alpha 90
_cell_angle_beta 109.8
_cell_angle_gamma 90
_cell_formula_units_Z 8
_cell_length_a 7.387
_cell_length_b 12.915
_cell_length_c 7.85
_cell_volume 704.639
_citation_journal_id_ASTM ZAACAB
_cod_data_source_file Mootz_ZAACAB_1969_1245.cif
_cod_data_source_block H4O4.5P1
_cod_original_cell_volume 704.6391
_cod_original_formula_sum 'H4 O4.5 P1'
_cod_database_code 1527838

loop_
_symmetry_equiv_pos_as_xyz
x,y,z
-x,y+1/2,-z+1/2
-x,-y,-z
x,-y-1/2,z-1/2

loop_
_atom_site_label
_atom_site_type_symbol
_atom_site_fract_x
_atom_site_fract_y
_atom_site_fract_z
_atom_site_occupancy
_atom_site_U_iso_or_equiv
O1 O-2 0.2007 0.0709 0.4529 1 0.0
O8 O-2 0.5675 0.131 -0.0946 1 0.0
O7 O-2 0.7311 0.1181 0.2435 1 0.0
O3 O-2 0.5513 0.1268 0.5785 1 0.0
O6 O-2 0.8039 -0.013 0.0419 1 0.0
P1 P+5 0.3592 0.1368 0.4197 1 0.0
O2 O-2 0.2894 0.2507 0.4142 1 0.0
O5 O-2 0.9264 0.1635 0.0528 1 0.0
O4 O-2 0.3946 0.1014 0.2554 1 0.0
P2 P+5 0.7477 0.1016 0.0544 1 0.0
O9 O-2 0.9788 0.1354 0.6341 1 0.0
